data_1517537
loop_
_publ_author_name
'Yamashita, Yasuhiro'
'Saito, Yuki'
'Imaizumi, Takaki'
'Kobayashi, Sh\=u'

_publ_section_title
;
 A Lewis acid/metal amide hybrid as an efficient catalyst for
 carbon--carbon bond formation
;
_journal_issue 10
_journal_name_full 'Chem. Sci.'
_journal_page_first 3958
_journal_paper_doi 10.1039/C4SC01332H
_journal_volume 5
_journal_year 2014
_chemical_formula_moiety 'C24 H72 Cl2 In2 N4 Si8'
_chemical_formula_sum 'C24 H72 Cl2 In2 N4 Si8'
_chemical_formula_weight 942.09
_space_group_IT_number 2
_symmetry_cell_setting triclinic
_symmetry_Int_Tables_number 2
_symmetry_space_group_name_Hall '-P 1'
_symmetry_space_group_name_H-M 'P -1'
_atom_sites_solution_hydrogens geom
_atom_sites_solution_primary direct
_atom_sites_solution_secondary difmap
_cell_angle_alpha 80.621(3)
_cell_angle_beta 83.006(4)
_cell_angle_gamma 66.929(3)
_cell_formula_units_Z 2
_cell_length_a 8.9952(11)
_cell_length_b 12.0644(13)
_cell_length_c 23.969(3)
_cell_measurement_reflns_used 7277
_cell_measurement_temperature 193
_cell_measurement_theta_max 27.54
_cell_measurement_theta_min 4.57
_cell_volume 2356.3(5)
_computing_cell_refinement 'RAPID AUTO'
_computing_data_collection 'RAPID AUTO (Rigaku, ????)'
_computing_data_reduction 'RAPID AUTO'
_computing_molecular_graphics 'CrystalStructure 4.0'
_computing_publication_material 'CrystalStructure 4.0 (Rigaku, 2010)'
_computing_structure_refinement 'SHELXL97 (Sheldrick, 2008)'
_computing_structure_solution 'SHELXS97 (Sheldrick, 2008)'
_diffrn_ambient_temperature 193
_diffrn_detector_area_resol_mean 10.000
_diffrn_measured_fraction_theta_full 0.995
_diffrn_measured_fraction_theta_max 0.995
_diffrn_measurement_device_type 'Rigaku R-AXIS RAPID'
_diffrn_measurement_method \w
_diffrn_radiation_type 'Mo K\a'
_diffrn_radiation_wavelength 0.71075
_diffrn_reflns_av_R_equivalents 0.0418
_diffrn_reflns_limit_h_max 11
_diffrn_reflns_limit_h_min -11
_diffrn_reflns_limit_k_max 15
_diffrn_reflns_limit_k_min -13
_diffrn_reflns_limit_l_max 29
_diffrn_reflns_limit_l_min -31
_diffrn_reflns_number 23192
_diffrn_reflns_theta_full 27.49
_diffrn_reflns_theta_max 27.48
_diffrn_standards_number 0
_exptl_absorpt_coefficient_mu 1.314
_exptl_absorpt_correction_T_max 0.731
_exptl_absorpt_correction_T_min 0.392
_exptl_absorpt_correction_type multi-scan
_exptl_absorpt_process_details 'ABSCOR (Rigaku, 1995)'
_exptl_crystal_colour colorless
_exptl_crystal_density_diffrn 1.328
_exptl_crystal_density_method 'not measured'
_exptl_crystal_description block
_exptl_crystal_F_000 976.00
_exptl_crystal_size_max 0.326
_exptl_crystal_size_mid 0.319
_exptl_crystal_size_min 0.239
_refine_diff_density_max 3.080
_refine_diff_density_min -1.490
_refine_ls_extinction_coef 0.0065(5)
_refine_ls_extinction_method SHELXL
_refine_ls_goodness_of_fit_ref 1.112
_refine_ls_hydrogen_treatment constr
_refine_ls_number_parameters 362
_refine_ls_number_reflns 10776
_refine_ls_number_restraints 0
_refine_ls_R_factor_gt 0.0497
_refine_ls_shift/su_max 0.002
_refine_ls_structure_factor_coef Fsqd
_refine_ls_weighting_details 'w = 1/[\s^2^(Fo^2^)+(0.0357P)^2^+6.8447P] where P=(Fo^2^+2Fc^2^)/3'
_refine_ls_weighting_scheme calc
_refine_ls_wR_factor_ref 0.1186
_reflns_number_gt 9352
_reflns_number_total 10776
_reflns_threshold_expression F^2^>2.0\s(F^2^)
_cod_duplicate_entry 1516599
_cod_data_source_file c4sc01332h2.cif
_cod_data_source_block 20121130Saito
_cod_database_code 1517537

loop_
_symmetry_equiv_pos_site_id
_symmetry_equiv_pos_as_xyz
1 +X,+Y,+Z
2 -X,-Y,-Z

loop_
_atom_site_label
_atom_site_type_symbol
_atom_site_fract_x
_atom_site_fract_y
_atom_site_fract_z
_atom_site_U_iso_or_equiv
_atom_site_adp_type
_atom_site_occupancy
_atom_site_symmetry_multiplicity
_atom_site_calc_flag
_atom_site_refinement_flags
In1 In 0.58951(3) 0.79514(3) 0.322851(12) 0.02675(9) Uani 1.0 2 d .
In2 In 0.77489(3) 0.85369(2) 0.174484(12) 0.02512(9) Uani 1.0 2 d .
Cl3 Cl 0.50158(12) 0.86166(10) 0.22163(4) 0.0321(3) Uani 1.0 2 d .
Cl4 Cl 0.85053(13) 0.81371(11) 0.27709(4) 0.0355(3) Uani 1.0 2 d .
Si5 Si 0.63329(16) 1.15709(11) 0.13132(6) 0.0375(3) Uani 1.0 2 d .
Si6 Si 0.72467(16) 0.71944(11) 0.07990(5) 0.0328(3) Uani 1.0 2 d .
Si7 Si 0.62984(16) 0.50458(11) 0.32883(5) 0.0336(3) Uani 1.0 2 d .
Si8 Si 1.01395(15) 0.56823(11) 0.14854(6) 0.0359(3) Uani 1.0 2 d .
Si9 Si 0.80908(16) 0.57848(13) 0.40669(5) 0.0383(3) Uani 1.0 2 d .
Si10 Si 0.25920(17) 0.90469(14) 0.39454(7) 0.0443(4) Uani 1.0 2 d .
Si11 Si 0.4431(2) 1.07323(13) 0.36222(7) 0.0481(4) Uani 1.0 2 d .
Si16 Si 0.98631(18) 1.01452(14) 0.15197(8) 0.0516(4) Uani 1.0 2 d .
N12 N 0.7902(5) 1.0199(3) 0.14924(15) 0.0298(8) Uani 1.0 2 d .
N13 N 0.4257(5) 0.9347(4) 0.36294(16) 0.0348(8) Uani 1.0 2 d .
N14 N 0.8468(5) 0.7021(4) 0.13422(15) 0.0302(8) Uani 1.0 2 d .
N15 N 0.6776(5) 0.6142(4) 0.35323(14) 0.0295(8) Uani 1.0 2 d .
C17 C 1.0454(10) 1.1065(8) 0.0915(4) 0.089(3) Uani 1.0 2 d .
C18 C 1.0110(9) 1.0703(7) 0.2186(3) 0.0674(18) Uani 1.0 2 d .
C19 C 1.1316(7) 0.8538(6) 0.1562(4) 0.0599(17) Uani 1.0 2 d .
C20 C 1.1924(7) 0.5590(6) 0.0969(3) 0.0624(17) Uani 1.0 2 d .
C21 C 1.0837(7) 0.5487(5) 0.2206(3) 0.0551(15) Uani 1.0 2 d .
C22 C 0.9645(7) 0.4334(5) 0.1451(3) 0.0470(12) Uani 1.0 2 d .
C23 C 0.5809(7) 0.6397(6) 0.0986(3) 0.0476(13) Uani 1.0 2 d .
C24 C 0.8450(9) 0.6651(7) 0.0138(3) 0.0653(18) Uani 1.0 2 d .
C25 C 0.5983(8) 0.8841(5) 0.0623(3) 0.0572(16) Uani 1.0 2 d .
C26 C 0.8136(7) 0.3653(5) 0.3187(3) 0.0535(14) Uani 1.0 2 d .
C27 C 0.4863(8) 0.4540(6) 0.3799(3) 0.0593(16) Uani 1.0 2 d .
C28 C 0.5377(8) 0.5618(5) 0.2593(3) 0.0514(14) Uani 1.0 2 d .
C29 C 0.7898(8) 0.7217(6) 0.4333(3) 0.0565(15) Uani 1.0 2 d .
C30 C 0.7655(10) 0.4742(8) 0.4669(3) 0.075(2) Uani 1.0 2 d .
C31 C 1.0266(7) 0.5068(6) 0.3822(3) 0.0563(15) Uani 1.0 2 d .
C32 C 0.2218(8) 0.8008(7) 0.3537(4) 0.0654(18) Uani 1.0 2 d .
C33 C 0.0695(8) 1.0419(8) 0.3966(5) 0.094(3) Uani 1.0 2 d .
C34 C 0.2966(12) 0.8257(10) 0.4681(4) 0.105(4) Uani 1.0 2 d .
C35 C 0.4295(7) 1.1504(5) 0.1443(3) 0.0552(15) Uani 1.0 2 d .
C36 C 0.6318(9) 1.2777(6) 0.1718(4) 0.076(3) Uani 1.0 2 d .
C37 C 0.6486(10) 1.2118(8) 0.0538(4) 0.083(3) Uani 1.0 2 d .
C38 C 0.3111(13) 1.1931(7) 0.3096(4) 0.095(3) Uani 1.0 2 d .
C39 C 0.3772(14) 1.1318(8) 0.4310(4) 0.103(4) Uani 1.0 2 d .
C40 C 0.6511(12) 1.0648(9) 0.3439(8) 0.187(8) Uani 1.0 2 d .
H17A H 0.9697 1.1913 0.0904 0.1073 Uiso 1.0 2 calc R
H17B H 1.0429 1.0760 0.0563 0.1073 Uiso 1.0 2 calc R
H17C H 1.1551 1.1015 0.0954 0.1073 Uiso 1.0 2 calc R
H18A H 0.9889 1.0190 0.2520 0.0809 Uiso 1.0 2 calc R
H18B H 0.9348 1.1545 0.2198 0.0809 Uiso 1.0 2 calc R
H18C H 1.1220 1.0664 0.2183 0.0809 Uiso 1.0 2 calc R
H19A H 1.1261 0.8191 0.1226 0.0719 Uiso 1.0 2 calc R
H19B H 1.1037 0.8071 0.1903 0.0719 Uiso 1.0 2 calc R
H19C H 1.2416 0.8505 0.1578 0.0719 Uiso 1.0 2 calc R
H20A H 1.2243 0.6271 0.0988 0.0749 Uiso 1.0 2 calc R
H20B H 1.1626 0.5628 0.0584 0.0749 Uiso 1.0 2 calc R
H20C H 1.2831 0.4822 0.1065 0.0749 Uiso 1.0 2 calc R
H21A H 0.9960 0.5471 0.2490 0.0661 Uiso 1.0 2 calc R
H21B H 1.1142 0.6165 0.2245 0.0661 Uiso 1.0 2 calc R
H21C H 1.1775 0.4722 0.2264 0.0661 Uiso 1.0 2 calc R
H22A H 0.9317 0.4370 0.1072 0.0565 Uiso 1.0 2 calc R
H22B H 0.8757 0.4332 0.1732 0.0565 Uiso 1.0 2 calc R
H22C H 1.0600 0.3591 0.1533 0.0565 Uiso 1.0 2 calc R
H23A H 0.5091 0.6717 0.1313 0.0571 Uiso 1.0 2 calc R
H23B H 0.6421 0.5524 0.1081 0.0571 Uiso 1.0 2 calc R
H23C H 0.5162 0.6530 0.0663 0.0571 Uiso 1.0 2 calc R
H24A H 0.9135 0.5788 0.0215 0.0783 Uiso 1.0 2 calc R
H24B H 0.9134 0.7117 0.0005 0.0783 Uiso 1.0 2 calc R
H24C H 0.7714 0.6762 -0.0155 0.0783 Uiso 1.0 2 calc R
H25A H 0.6690 0.9291 0.0499 0.0687 Uiso 1.0 2 calc R
H25B H 0.5309 0.9151 0.0960 0.0687 Uiso 1.0 2 calc R
H25C H 0.5288 0.8943 0.0319 0.0687 Uiso 1.0 2 calc R
H26A H 0.8643 0.3312 0.3549 0.0642 Uiso 1.0 2 calc R
H26B H 0.8905 0.3862 0.2908 0.0642 Uiso 1.0 2 calc R
H26C H 0.7827 0.3054 0.3053 0.0642 Uiso 1.0 2 calc R
H27A H 0.3855 0.5239 0.3856 0.0711 Uiso 1.0 2 calc R
H27B H 0.5358 0.4190 0.4162 0.0711 Uiso 1.0 2 calc R
H27C H 0.4627 0.3927 0.3644 0.0711 Uiso 1.0 2 calc R
H28A H 0.6144 0.5831 0.2314 0.0617 Uiso 1.0 2 calc R
H28B H 0.4385 0.6340 0.2632 0.0617 Uiso 1.0 2 calc R
H28C H 0.5116 0.4986 0.2467 0.0617 Uiso 1.0 2 calc R
H29A H 0.6782 0.7630 0.4480 0.0678 Uiso 1.0 2 calc R
H29B H 0.8176 0.7752 0.4021 0.0678 Uiso 1.0 2 calc R
H29C H 0.8636 0.7017 0.4635 0.0678 Uiso 1.0 2 calc R
H30A H 0.8037 0.3922 0.4560 0.0905 Uiso 1.0 2 calc R
H30B H 0.6486 0.5031 0.4765 0.0905 Uiso 1.0 2 calc R
H30C H 0.8215 0.4725 0.4999 0.0905 Uiso 1.0 2 calc R
H31A H 1.0544 0.5625 0.3522 0.0676 Uiso 1.0 2 calc R
H31B H 1.0451 0.4311 0.3673 0.0676 Uiso 1.0 2 calc R
H31C H 1.0944 0.4892 0.4140 0.0676 Uiso 1.0 2 calc R
H32A H 0.3171 0.7247 0.3537 0.0784 Uiso 1.0 2 calc R
H32B H 0.2009 0.8392 0.3146 0.0784 Uiso 1.0 2 calc R
H32C H 0.1276 0.7836 0.3713 0.0784 Uiso 1.0 2 calc R
H33A H 0.0435 1.0805 0.3578 0.1122 Uiso 1.0 2 calc R
H33B H 0.0840 1.0992 0.4180 0.1122 Uiso 1.0 2 calc R
H33C H -0.0192 1.0185 0.4150 0.1122 Uiso 1.0 2 calc R
H34A H 0.3172 0.8776 0.4911 0.1260 Uiso 1.0 2 calc R
H34B H 0.3910 0.7492 0.4672 0.1260 Uiso 1.0 2 calc R
H34C H 0.2014 0.8087 0.4845 0.1260 Uiso 1.0 2 calc R
H35A H 0.4109 1.1253 0.1847 0.0662 Uiso 1.0 2 calc R
H35B H 0.4226 1.0916 0.1220 0.0662 Uiso 1.0 2 calc R
H35C H 0.3473 1.2308 0.1331 0.0662 Uiso 1.0 2 calc R
H36A H 0.7345 1.2894 0.1635 0.0914 Uiso 1.0 2 calc R
H36B H 0.6181 1.2529 0.2125 0.0914 Uiso 1.0 2 calc R
H36C H 0.5421 1.3540 0.1606 0.0914 Uiso 1.0 2 calc R
H37A H 0.6439 1.1518 0.0317 0.1001 Uiso 1.0 2 calc R
H37B H 0.7514 1.2229 0.0441 0.1001 Uiso 1.0 2 calc R
H37C H 0.5585 1.2894 0.0450 0.1001 Uiso 1.0 2 calc R
H38A H 0.1977 1.2039 0.3195 0.1134 Uiso 1.0 2 calc R
H38B H 0.3428 1.1682 0.2716 0.1134 Uiso 1.0 2 calc R
H38C H 0.3239 1.2699 0.3103 0.1134 Uiso 1.0 2 calc R
H39A H 0.4437 1.0734 0.4604 0.1242 Uiso 1.0 2 calc R
H39B H 0.2633 1.1435 0.4404 0.1242 Uiso 1.0 2 calc R
H39C H 0.3895 1.2095 0.4290 0.1242 Uiso 1.0 2 calc R
H40A H 0.6851 1.0421 0.3056 0.2245 Uiso 1.0 2 calc R
H40B H 0.7236 1.0036 0.3710 0.2245 Uiso 1.0 2 calc R
H40C H 0.6556 1.1441 0.3455 0.2245 Uiso 1.0 2 calc R

loop_
_atom_site_aniso_label
_atom_site_aniso_U_11
_atom_site_aniso_U_22
_atom_site_aniso_U_33
_atom_site_aniso_U_12
_atom_site_aniso_U_13
_atom_site_aniso_U_23
In1 0.02288(15) 0.02596(16) 0.03293(16) -0.00978(12) -0.00388(10) -0.00506(11)
In2 0.02412(15) 0.02366(15) 0.03230(16) -0.01333(11) -0.00564(10) -0.00274(10)
Cl3 0.0220(5) 0.0414(6) 0.0361(6) -0.0158(5) -0.0086(4) 0.0010(4)
Cl4 0.0293(5) 0.0505(7) 0.0351(6) -0.0248(5) -0.0101(4) 0.0023(5)
Si5 0.0363(7) 0.0258(6) 0.0537(8) -0.0153(6) -0.0144(6) 0.0035(5)
Si6 0.0386(7) 0.0330(7) 0.0312(6) -0.0163(6) -0.0056(5) -0.0068(5)
Si7 0.0335(7) 0.0272(6) 0.0430(7) -0.0153(5) -0.0043(5) -0.0014(5)
Si8 0.0253(6) 0.0255(6) 0.0580(8) -0.0089(5) -0.0055(6) -0.0078(6)
Si9 0.0357(7) 0.0439(8) 0.0328(7) -0.0113(6) -0.0111(5) -0.0011(6)
Si10 0.0310(7) 0.0434(8) 0.0570(9) -0.0135(6) 0.0073(6) -0.0113(7)
Si11 0.0538(9) 0.0334(8) 0.0620(9) -0.0200(7) 0.0079(7) -0.0187(7)
Si16 0.0332(8) 0.0461(9) 0.0821(11) -0.0271(7) -0.0104(7) 0.0101(8)
N12 0.0283(18) 0.0229(17) 0.043(2) -0.0152(15) -0.0066(15) 0.0008(14)
N13 0.0301(19) 0.0287(19) 0.045(3) -0.0101(16) 0.0031(16) -0.0101(16)
N14 0.0297(18) 0.0250(18) 0.0374(19) -0.0108(15) -0.0053(14) -0.0052(14)
N15 0.0276(18) 0.0297(19) 0.0312(18) -0.0111(15) -0.0047(14) -0.0016(14)
C17 0.073(5) 0.102(7) 0.110(7) -0.063(5) -0.013(5) 0.021(5)
C18 0.062(4) 0.069(5) 0.088(5) -0.037(4) -0.023(4) -0.011(4)
C19 0.028(3) 0.047(4) 0.112(6) -0.020(3) -0.004(3) -0.018(4)
C20 0.031(3) 0.054(4) 0.101(5) -0.017(3) 0.016(3) -0.022(4)
C21 0.048(4) 0.041(3) 0.072(4) -0.009(3) -0.029(3) 0.002(3)
C22 0.042(3) 0.026(3) 0.075(4) -0.015(3) -0.002(3) -0.010(3)
C23 0.044(3) 0.058(4) 0.051(3) -0.029(3) -0.017(3) -0.003(3)
C24 0.078(5) 0.080(5) 0.040(3) -0.031(4) 0.008(3) -0.017(3)
C25 0.077(5) 0.040(3) 0.055(4) -0.015(3) -0.036(3) -0.000(3)
C26 0.046(3) 0.030(3) 0.079(4) -0.009(3) -0.002(3) -0.009(3)
C27 0.056(4) 0.058(4) 0.074(4) -0.038(4) -0.001(3) 0.004(3)
C28 0.071(4) 0.038(3) 0.057(4) -0.025(3) -0.023(3) -0.010(3)
C29 0.052(4) 0.066(4) 0.053(4) -0.014(3) -0.020(3) -0.022(3)
C30 0.086(5) 0.092(6) 0.045(4) -0.038(5) -0.022(4) 0.023(4)
C31 0.037(3) 0.062(4) 0.062(4) -0.003(3) -0.016(3) -0.017(3)
C32 0.035(3) 0.071(5) 0.102(5) -0.028(3) 0.006(3) -0.030(4)
C33 0.037(4) 0.076(6) 0.153(9) -0.008(4) 0.023(5) -0.034(6)
C34 0.113(8) 0.149(9) 0.072(6) -0.087(7) -0.008(5) 0.030(6)
C35 0.033(3) 0.034(3) 0.100(5) -0.010(3) -0.021(3) -0.006(3)
C36 0.057(4) 0.037(4) 0.146(7) -0.016(3) -0.027(5) -0.032(4)
C37 0.078(5) 0.082(6) 0.077(5) -0.028(5) -0.029(4) 0.037(4)
C38 0.138(9) 0.063(5) 0.088(6) -0.047(6) -0.024(6) 0.012(4)
C39 0.193(11) 0.084(6) 0.065(5) -0.081(7) 0.003(6) -0.032(4)
C40 0.067(6) 0.079(7) 0.45(3) -0.052(6) 0.053(10) -0.118(11)

loop_
_atom_type_symbol
_atom_type_description
_atom_type_scat_dispersion_real
_atom_type_scat_dispersion_imag
_atom_type_scat_source
C C 0.0033 0.0016
;
International Tables for Crystallography
(1992, Vol. C, Tables 4.2.6.8 and 6.1.1.4)
;
H H 0.0000 0.0000
;
International Tables for Crystallography
(1992, Vol. C, Table 6.1.1.4)
;
N N 0.0061 0.0033
;
International Tables for Crystallography
(1992, Vol. C, Tables 4.2.6.8 and 6.1.1.4)
;
Si Si 0.0817 0.0704
;
International Tables for Crystallography
(1992, Vol. C, Tables 4.2.6.8 and 6.1.1.4)
;
In In -0.7276 1.3100
;
International Tables for Crystallography
(1992, Vol. C, Tables 4.2.6.8 and 6.1.1.4)
;
Cl Cl 0.1484 0.1585
;
International Tables for Crystallography
(1992, Vol. C, Tables 4.2.6.8 and 6.1.1.4)
;

loop_
_geom_angle_atom_site_label_1
_geom_angle_atom_site_label_2
_geom_angle_atom_site_label_3
_geom_angle
_geom_angle_publ_flag
Cl3 In1 Cl4 82.62(4) yes
Cl3 In1 N13 101.05(11) yes
Cl3 In1 N15 119.46(12) yes
Cl4 In1 N13 118.91(14) yes
Cl4 In1 N15 99.36(11) yes
N13 In1 N15 127.44(14) yes
Cl3 In2 Cl4 82.43(4) yes
Cl3 In2 N12 114.83(10) yes
Cl3 In2 N14 101.53(12) yes
Cl4 In2 N12 101.14(12) yes
Cl4 In2 N14 114.97(10) yes
N12 In2 N14 131.53(15) yes
In1 Cl3 In2 97.03(4) yes
In1 Cl4 In2 97.12(5) yes
N12 Si5 C35 114.0(3) yes
N12 Si5 C36 111.5(3) yes
N12 Si5 C37 111.4(3) yes
C35 Si5 C36 106.6(4) yes
C35 Si5 C37 104.8(4) yes
C36 Si5 C37 108.0(4) yes
N14 Si6 C23 113.7(3) yes
N14 Si6 C24 112.4(3) yes
N14 Si6 C25 109.1(3) yes
C23 Si6 C24 107.5(4) yes
C23 Si6 C25 106.5(3) yes
C24 Si6 C25 107.3(3) yes
N15 Si7 C26 111.4(3) yes
N15 Si7 C27 112.3(3) yes
N15 Si7 C28 111.2(3) yes
C26 Si7 C27 106.2(3) yes
C26 Si7 C28 107.1(3) yes
C27 Si7 C28 108.4(4) yes
N14 Si8 C20 112.4(3) yes
N14 Si8 C21 112.9(3) yes
N14 Si8 C22 110.8(3) yes
C20 Si8 C21 107.0(3) yes
C20 Si8 C22 107.5(3) yes
C21 Si8 C22 105.9(3) yes
N15 Si9 C29 109.3(3) yes
N15 Si9 C30 111.7(4) yes
N15 Si9 C31 113.3(3) yes
C29 Si9 C30 109.2(4) yes
C29 Si9 C31 105.2(4) yes
C30 Si9 C31 107.9(3) yes
N13 Si10 C32 109.0(3) yes
N13 Si10 C33 113.8(4) yes
N13 Si10 C34 111.3(4) yes
C32 Si10 C33 106.9(4) yes
C32 Si10 C34 106.8(5) yes
C33 Si10 C34 108.7(5) yes
N13 Si11 C38 111.6(4) yes
N13 Si11 C39 112.0(4) yes
N13 Si11 C40 112.5(4) yes
C38 Si11 C39 105.5(4) yes
C38 Si11 C40 107.1(6) yes
C39 Si11 C40 107.8(7) yes
N12 Si16 C17 112.8(4) yes
N12 Si16 C18 112.1(3) yes
N12 Si16 C19 109.3(3) yes
C17 Si16 C18 107.0(5) yes
C17 Si16 C19 110.3(4) yes
C18 Si16 C19 105.0(4) yes
In2 N12 Si5 127.4(3) yes
In2 N12 Si16 112.20(16) yes
Si5 N12 Si16 120.3(3) yes
In1 N13 Si10 113.0(3) yes
In1 N13 Si11 124.1(3) yes
Si10 N13 Si11 122.8(3) yes
In2 N14 Si6 112.90(16) yes
In2 N14 Si8 126.3(3) yes
Si6 N14 Si8 120.8(3) yes
In1 N15 Si7 124.8(2) yes
In1 N15 Si9 113.0(3) yes
Si7 N15 Si9 122.3(2) yes
Si16 C17 H17A 109.479 no
Si16 C17 H17B 109.467 no
Si16 C17 H17C 109.479 no
H17A C17 H17B 109.463 no
H17A C17 H17C 109.479 no
H17B C17 H17C 109.460 no
Si16 C18 H18A 109.465 no
Si16 C18 H18B 109.470 no
Si16 C18 H18C 109.466 no
H18A C18 H18B 109.470 no
H18A C18 H18C 109.477 no
H18B C18 H18C 109.481 no
Si16 C19 H19A 109.471 no
Si16 C19 H19B 109.478 no
Si16 C19 H19C 109.472 no
H19A C19 H19B 109.473 no
H19A C19 H19C 109.462 no
H19B C19 H19C 109.471 no
Si8 C20 H20A 109.478 no
Si8 C20 H20B 109.465 no
Si8 C20 H20C 109.467 no
H20A C20 H20B 109.464 no
H20A C20 H20C 109.474 no
H20B C20 H20C 109.479 no
Si8 C21 H21A 109.475 no
Si8 C21 H21B 109.473 no
Si8 C21 H21C 109.462 no
H21A C21 H21B 109.471 no
H21A C21 H21C 109.473 no
H21B C21 H21C 109.474 no
Si8 C22 H22A 109.468 no
Si8 C22 H22B 109.482 no
Si8 C22 H22C 109.473 no
H22A C22 H22B 109.467 no
H22A C22 H22C 109.470 no
H22B C22 H22C 109.468 no
Si6 C23 H23A 109.475 no
Si6 C23 H23B 109.474 no
Si6 C23 H23C 109.480 no
H23A C23 H23B 109.471 no
H23A C23 H23C 109.467 no
H23B C23 H23C 109.460 no
Si6 C24 H24A 109.477 no
Si6 C24 H24B 109.467 no
Si6 C24 H24C 109.476 no
H24A C24 H24B 109.466 no
H24A C24 H24C 109.466 no
H24B C24 H24C 109.475 no
Si6 C25 H25A 109.472 no
Si6 C25 H25B 109.461 no
Si6 C25 H25C 109.478 no
H25A C25 H25B 109.469 no
H25A C25 H25C 109.471 no
H25B C25 H25C 109.477 no
Si7 C26 H26A 109.478 no
Si7 C26 H26B 109.469 no
Si7 C26 H26C 109.467 no
H26A C26 H26B 109.472 no
H26A C26 H26C 109.478 no
H26B C26 H26C 109.463 no
Si7 C27 H27A 109.470 no
Si7 C27 H27B 109.467 no
Si7 C27 H27C 109.473 no
H27A C27 H27B 109.473 no
H27A C27 H27C 109.475 no
H27B C27 H27C 109.471 no
Si7 C28 H28A 109.470 no
Si7 C28 H28B 109.479 no
Si7 C28 H28C 109.473 no
H28A C28 H28B 109.472 no
H28A C28 H28C 109.466 no
H28B C28 H28C 109.468 no
Si9 C29 H29A 109.475 no
Si9 C29 H29B 109.465 no
Si9 C29 H29C 109.470 no
H29A C29 H29B 109.474 no
H29A C29 H29C 109.465 no
H29B C29 H29C 109.478 no
Si9 C30 H30A 109.462 no
Si9 C30 H30B 109.466 no
Si9 C30 H30C 109.470 no
H30A C30 H30B 109.468 no
H30A C30 H30C 109.478 no
H30B C30 H30C 109.483 no
Si9 C31 H31A 109.471 no
Si9 C31 H31B 109.471 no
Si9 C31 H31C 109.477 no
H31A C31 H31B 109.472 no
H31A C31 H31C 109.473 no
H31B C31 H31C 109.463 no
Si10 C32 H32A 109.471 no
Si10 C32 H32B 109.470 no
Si10 C32 H32C 109.467 no
H32A C32 H32B 109.469 no
H32A C32 H32C 109.472 no
H32B C32 H32C 109.480 no
Si10 C33 H33A 109.473 no
Si10 C33 H33B 109.467 no
Si10 C33 H33C 109.468 no
H33A C33 H33B 109.479 no
H33A C33 H33C 109.468 no
H33B C33 H33C 109.472 no
Si10 C34 H34A 109.466 no
Si10 C34 H34B 109.468 no
Si10 C34 H34C 109.471 no
H34A C34 H34B 109.474 no
H34A C34 H34C 109.483 no
H34B C34 H34C 109.466 no
Si5 C35 H35A 109.465 no
Si5 C35 H35B 109.480 no
Si5 C35 H35C 109.473 no
H35A C35 H35B 109.467 no
H35A C35 H35C 109.462 no
H35B C35 H35C 109.481 no
Si5 C36 H36A 109.467 no
Si5 C36 H36B 109.465 no
Si5 C36 H36C 109.476 no
H36A C36 H36B 109.480 no
H36A C36 H36C 109.468 no
H36B C36 H36C 109.471 no
Si5 C37 H37A 109.475 no
Si5 C37 H37B 109.474 no
Si5 C37 H37C 109.475 no
H37A C37 H37B 109.469 no
H37A C37 H37C 109.465 no
H37B C37 H37C 109.469 no
Si11 C38 H38A 109.468 no
Si11 C38 H38B 109.472 no
Si11 C38 H38C 109.466 no
H38A C38 H38B 109.476 no
H38A C38 H38C 109.464 no
H38B C38 H38C 109.482 no
Si11 C39 H39A 109.475 no
Si11 C39 H39B 109.470 no
Si11 C39 H39C 109.472 no
H39A C39 H39B 109.459 no
H39A C39 H39C 109.476 no
H39B C39 H39C 109.475 no
Si11 C40 H40A 109.469 no
Si11 C40 H40B 109.476 no
Si11 C40 H40C 109.472 no
H40A C40 H40B 109.463 no
H40A C40 H40C 109.468 no
H40B C40 H40C 109.479 no

loop_
_geom_bond_atom_site_label_1
_geom_bond_atom_site_label_2
_geom_bond_distance
_geom_bond_publ_flag
In1 Cl3 2.5478(11) yes
In1 Cl4 2.5438(13) yes
In1 N13 2.042(4) yes
In1 N15 2.047(4) yes
In2 Cl3 2.5503(12) yes
In2 Cl4 2.5510(11) yes
In2 N12 2.051(4) yes
In2 N14 2.047(4) yes
Si5 N12 1.733(4) yes
Si5 C35 1.853(7) yes
Si5 C36 1.871(9) yes
Si5 C37 1.876(8) yes
Si6 N14 1.739(5) yes
Si6 C23 1.869(8) yes
Si6 C24 1.866(6) yes
Si6 C25 1.868(6) yes
Si7 N15 1.742(5) yes
Si7 C26 1.863(5) yes
Si7 C27 1.877(7) yes
Si7 C28 1.858(6) yes
Si8 N14 1.740(4) yes
Si8 C20 1.882(7) yes
Si8 C21 1.857(7) yes
Si8 C22 1.863(7) yes
Si9 N15 1.737(4) yes
Si9 C29 1.875(8) yes
Si9 C30 1.865(8) yes
Si9 C31 1.865(6) yes
Si10 N13 1.734(5) yes
Si10 C32 1.859(9) yes
Si10 C33 1.857(7) yes
Si10 C34 1.864(9) yes
Si11 N13 1.735(5) yes
Si11 C38 1.875(8) yes
Si11 C39 1.840(9) yes
Si11 C40 1.835(11) yes
Si16 N12 1.749(5) yes
Si16 C17 1.835(10) yes
Si16 C18 1.899(9) yes
Si16 C19 1.860(6) yes
C17 H17A 0.980 no
C17 H17B 0.980 no
C17 H17C 0.980 no
C18 H18A 0.980 no
C18 H18B 0.980 no
C18 H18C 0.980 no
C19 H19A 0.980 no
C19 H19B 0.980 no
C19 H19C 0.980 no
C20 H20A 0.980 no
C20 H20B 0.980 no
C20 H20C 0.980 no
C21 H21A 0.980 no
C21 H21B 0.980 no
C21 H21C 0.980 no
C22 H22A 0.980 no
C22 H22B 0.980 no
C22 H22C 0.980 no
C23 H23A 0.980 no
C23 H23B 0.980 no
C23 H23C 0.980 no
C24 H24A 0.980 no
C24 H24B 0.980 no
C24 H24C 0.980 no
C25 H25A 0.980 no
C25 H25B 0.980 no
C25 H25C 0.980 no
C26 H26A 0.980 no
C26 H26B 0.980 no
C26 H26C 0.980 no
C27 H27A 0.980 no
C27 H27B 0.980 no
C27 H27C 0.980 no
C28 H28A 0.980 no
C28 H28B 0.980 no
C28 H28C 0.980 no
C29 H29A 0.980 no
C29 H29B 0.980 no
C29 H29C 0.980 no
C30 H30A 0.980 no
C30 H30B 0.980 no
C30 H30C 0.980 no
C31 H31A 0.980 no
C31 H31B 0.980 no
C31 H31C 0.980 no
C32 H32A 0.980 no
C32 H32B 0.980 no
C32 H32C 0.980 no
C33 H33A 0.980 no
C33 H33B 0.980 no
C33 H33C 0.980 no
C34 H34A 0.980 no
C34 H34B 0.980 no
C34 H34C 0.980 no
C35 H35A 0.980 no
C35 H35B 0.980 no
C35 H35C 0.980 no
C36 H36A 0.980 no
C36 H36B 0.980 no
C36 H36C 0.980 no
C37 H37A 0.980 no
C37 H37B 0.980 no
C37 H37C 0.980 no
C38 H38A 0.980 no
C38 H38B 0.980 no
C38 H38C 0.980 no
C39 H39A 0.980 no
C39 H39B 0.980 no
C39 H39C 0.980 no
C40 H40A 0.980 no
C40 H40B 0.980 no
C40 H40C 0.980 no

loop_
_geom_contact_atom_site_label_1
_geom_contact_atom_site_label_2
_geom_contact_distance
_geom_contact_publ_flag
_geom_contact_site_symmetry_2
In1 C29 3.190(7) no .
In1 C32 3.277(7) no .
In2 C19 3.186(7) no .
In2 C25 3.185(7) no .
Cl3 C28 3.477(7) no .
Cl3 C35 3.522(6) no .
Cl4 C21 3.452(6) no .
Cl4 C40 3.403(13) no .
Si5 C17 3.547(9) no .
Si6 C22 3.498(5) no .
Si7 C30 3.580(8) no .
Si8 C24 3.562(7) no .
Si9 C26 3.567(8) no .
Si10 C39 3.561(13) no .
Si11 C33 3.512(9) no .
Si16 C36 3.559(6) no .
C17 C37 3.468(13) no .
C18 C36 3.532(9) no .
C20 C24 3.595(10) no .
C22 C23 3.555(7) no .
C27 C30 3.556(12) no .
C33 C39 3.566(17) no .
In1 H28A 3.5585 no .
In1 H28B 3.3343 no .
In1 H29A 3.1221 no .
In1 H29B 2.8785 no .
In1 H32A 2.8741 no .
In1 H32B 3.3492 no .
In1 H40A 3.3631 no .
In1 H40B 3.5738 no .
In2 H19A 3.1431 no .
In2 H19B 2.8477 no .
In2 H21B 3.4450 no .
In2 H25A 3.1271 no .
In2 H25B 2.8605 no .
In2 H35B 3.5394 no .
Cl3 H23A 3.3771 no .
Cl3 H25B 2.9768 no .
Cl3 H28A 3.0838 no .
Cl3 H28B 3.0085 no .
Cl3 H32B 3.3564 no .
Cl3 H35A 2.9651 no .
Cl3 H35B 3.2570 no .
Cl4 H18A 3.1292 no .
Cl4 H19B 2.8773 no .
Cl4 H21A 3.1150 no .
Cl4 H21B 2.9503 no .
Cl4 H29B 2.9525 no .
Cl4 H31A 3.2341 no .
Cl4 H40A 2.7256 no .
Cl4 H40B 3.2588 no .
Si5 H17A 3.2267 no .
Si5 H25A 3.5184 no .
Si6 H22A 3.1784 no .
Si7 H30A 3.4251 no .
Si7 H30B 3.5614 no .
Si7 H32A 3.0943 no .
Si8 H19A 3.4918 no .
Si8 H19B 3.5947 no .
Si8 H24A 3.2491 no .
Si9 H26A 3.2536 no .
Si10 H39B 3.2603 no .
Si11 H33A 3.5750 no .
Si11 H33B 3.2573 no .
Si16 H36A 3.2350 no .
Si16 H37B 3.5375 no .
N12 H17A 3.1596 no .
N12 H17B 3.1731 no .
N12 H18A 3.2101 no .
N12 H18B 3.2050 no .
N12 H19A 3.1145 no .
N12 H19B 3.1127 no .
N12 H25A 3.2363 no .
N12 H25B 3.4969 no .
N12 H35A 3.1978 no .
N12 H35B 3.1954 no .
N12 H36A 3.1601 no .
N12 H36B 3.1630 no .
N12 H37A 3.1628 no .
N12 H37B 3.1621 no .
N13 H29A 3.1097 no .
N13 H29B 3.4510 no .
N13 H32A 3.0987 no .
N13 H32B 3.0965 no .
N13 H33A 3.1977 no .
N13 H33B 3.1957 no .
N13 H34A 3.1580 no .
N13 H34B 3.1442 no .
N13 H38A 3.1674 no .
N13 H38B 3.1663 no .
N13 H39A 3.1409 no .
N13 H39B 3.1463 no .
N13 H40A 3.1654 no .
N13 H40B 3.1354 no .
N14 H19A 3.2962 no .
N14 H19B 3.5159 no .
N14 H20A 3.1955 no .
N14 H20B 3.1921 no .
N14 H21A 3.1809 no .
N14 H21B 3.1821 no .
N14 H22A 3.1422 no .
N14 H22B 3.1428 no .
N14 H23A 3.2094 no .
N14 H23B 3.2088 no .
N14 H24A 3.1761 no .
N14 H24B 3.1800 no .
N14 H25A 3.1134 no .
N14 H25B 3.1083 no .
N14 H28A 3.4540 no .
N15 H21A 3.4935 no .
N15 H26A 3.1552 no .
N15 H26B 3.1607 no .
N15 H27A 3.1881 no .
N15 H27B 3.1897 no .
N15 H28A 3.1501 no .
N15 H28B 3.1463 no .
N15 H29A 3.1184 no .
N15 H29B 3.1217 no .
N15 H30A 3.2676 no .
N15 H30B 3.0646 no .
N15 H31A 3.1947 no .
N15 H31B 3.1978 no .
N15 H32A 2.9840 no .
C17 H18B 3.1882 no .
C17 H18C 3.1181 no .
C17 H19A 3.2284 no .
C17 H19C 3.1610 no .
C17 H36A 3.3016 no .
C17 H37B 2.7482 no .
C18 H17A 3.1772 no .
C18 H17C 3.1023 no .
C18 H19B 3.1188 no .
C18 H19C 3.1101 no .
C18 H36A 3.0693 no .
C18 H36B 3.3585 no .
C18 H40A 3.4815 no .
C19 H17B 3.2015 no .
C19 H17C 3.1768 no .
C19 H18A 3.1083 no .
C19 H18C 3.1374 no .
C19 H20A 3.0374 no .
C19 H21B 3.1083 no .
C20 H19A 3.1082 no .
C20 H21B 3.1799 no .
C20 H21C 3.1153 no .
C20 H22A 3.1890 no .
C20 H22C 3.1389 no .
C20 H24A 3.1789 no .
C20 H24B 3.3811 no .
C21 H19B 3.1543 no .
C21 H20A 3.1861 no .
C21 H20C 3.1200 no .
C21 H22B 3.1331 no .
C21 H22C 3.0901 no .
C21 H26B 3.2517 no .
C21 H31A 3.1596 no .
C22 H20B 3.1863 no .
C22 H20C 3.1492 no .
C22 H21A 3.1219 no .
C22 H21C 3.0982 no .
C22 H23B 2.8648 no .
C22 H24A 3.1739 no .
C22 H26B 3.4687 no .
C22 H28A 3.5528 no .
C23 H22A 3.1498 no .
C23 H22B 3.3098 no .
C23 H24A 3.2063 no .
C23 H24C 3.1100 no .
C23 H25B 3.1651 no .
C23 H25C 3.1096 no .
C23 H28A 3.1695 no .
C24 H20B 2.8947 no .
C24 H22A 3.1507 no .
C24 H23B 3.1982 no .
C24 H23C 3.1187 no .
C24 H25A 3.1651 no .
C24 H25C 3.1391 no .
C25 H23A 3.1390 no .
C25 H23C 3.1357 no .
C25 H24B 3.1488 no .
C25 H24C 3.1543 no .
C25 H35B 2.8857 no .
C25 H37A 3.3665 no .
C26 H21A 3.3553 no .
C26 H22B 3.4795 no .
C26 H27B 3.1498 no .
C26 H27C 3.1192 no .
C26 H28A 3.1508 no .
C26 H28C 3.1244 no .
C26 H30A 3.3460 no .
C26 H31B 2.9171 no .
C27 H26A 3.1556 no .
C27 H26C 3.1078 no .
C27 H28B 3.2094 no .
C27 H28C 3.1445 no .
C27 H30A 3.3462 no .
C27 H30B 3.1305 no .
C27 H32A 3.0077 no .
C28 H22B 3.4252 no .
C28 H23A 3.1361 no .
C28 H26B 3.1497 no .
C28 H26C 3.1275 no .
C28 H27A 3.2064 no .
C28 H27C 3.1551 no .
C28 H32A 3.1956 no .
C29 H30B 3.3248 no .
C29 H30C 3.0899 no .
C29 H31A 3.1036 no .
C29 H31C 3.1108 no .
C29 H34B 3.4766 no .
C29 H40B 3.3351 no .
C30 H26A 3.2722 no .
C30 H27B 2.8550 no .
C30 H29A 3.2231 no .
C30 H29C 3.1823 no .
C30 H31B 3.1955 no .
C30 H31C 3.1337 no .
C31 H21A 3.1793 no .
C31 H26A 3.1870 no .
C31 H26B 3.3917 no .
C31 H29B 3.1235 no .
C31 H29C 3.0953 no .
C31 H30A 3.0944 no .
C31 H30C 3.2384 no .
C32 H27A 3.0821 no .
C32 H28B 3.1419 no .
C32 H33A 3.1310 no .
C32 H33C 3.1265 no .
C32 H34B 3.1329 no .
C32 H34C 3.1342 no .
C33 H32B 3.1577 no .
C33 H32C 3.1013 no .
C33 H34A 3.2145 no .
C33 H34C 3.1358 no .
C33 H38A 2.9380 no .
C33 H39B 2.8599 no .
C34 H29A 3.2039 no .
C34 H32A 3.1347 no .
C34 H32C 3.1303 no .
C34 H33B 3.2107 no .
C34 H33C 3.1366 no .
C35 H25B 3.0025 no .
C35 H36B 3.1710 no .
C35 H36C 3.0939 no .
C35 H37A 3.1227 no .
C35 H37C 3.0627 no .
C35 H38B 3.0768 no .
C36 H17A 3.2961 no .
C36 H18B 2.8264 no .
C36 H35A 3.1550 no .
C36 H35C 3.1009 no .
C36 H37B 3.2036 no .
C36 H37C 3.1584 no .
C37 H17A 3.0266 no .
C37 H17B 3.2758 no .
C37 H25A 3.3590 no .
C37 H35B 3.1056 no .
C37 H35C 3.0690 no .
C37 H36A 3.2032 no .
C37 H36C 3.1569 no .
C38 H33A 3.2172 no .
C38 H33B 3.4307 no .
C38 H35A 3.1638 no .
C38 H39B 3.1026 no .
C38 H39C 3.0835 no .
C38 H40A 3.1335 no .
C38 H40C 3.1204 no .
C39 H33B 2.8739 no .
C39 H34A 3.3817 no .
C39 H38A 3.1146 no .
C39 H38C 3.0869 no .
C39 H40B 3.1672 no .
C39 H40C 3.0729 no .
C40 H18A 3.4419 no .
C40 H29B 3.3487 no .
C40 H36B 3.5403 no .
C40 H38B 3.1636 no .
C40 H38C 3.1080 no .
C40 H39A 3.1564 no .
C40 H39C 3.0845 no .
H17A H18B 3.0550 no .
H17A H18C 3.3833 no .
H17A H36A 2.5996 no .
H17A H37B 2.2445 no .
H17B H19A 3.0913 no .
H17B H19C 3.4066 no .
H17B H37A 3.4391 no .
H17B H37B 2.5446 no .
H17C H18B 3.3783 no .
H17C H18C 2.9030 no .
H17C H19A 3.4679 no .
H17C H19C 2.9945 no .
H18A H19B 2.9285 no .
H18A H19C 3.3199 no .
H18A H36B 3.5358 no .
H18A H40A 2.8037 no .
H18A H40B 3.5187 no .
H18A H40C 3.4937 no .
H18B H36A 2.3001 no .
H18B H36B 2.6376 no .
H18B H40A 3.3860 no .
H18C H19B 3.3725 no .
H18C H19C 2.9497 no .
H19A H20A 2.2755 no .
H19A H20B 3.5592 no .
H19A H21B 3.1848 no .
H19B H20A 3.1351 no .
H19B H21B 2.2808 no .
H19C H20A 3.3035 no .
H19C H21B 3.5293 no .
H20A H21B 3.0513 no .
H20A H21C 3.3856 no .
H20B H22A 3.0468 no .
H20B H22C 3.3917 no .
H20B H24A 2.4346 no .
H20B H24B 2.6398 no .
H20C H21B 3.3830 no .
H20C H21C 2.9143 no .
H20C H22A 3.4099 no .
H20C H22C 2.9553 no .
H21A H22B 2.9704 no .
H21A H22C 3.3295 no .
H21A H26B 2.5007 no .
H21A H28A 3.3580 no .
H21A H31A 2.6417 no .
H21A H31B 2.9547 no .
H21B H31A 3.0520 no .
H21C H22B 3.3565 no .
H21C H22C 2.9005 no .
H21C H26B 3.2750 no .
H21C H31A 3.2887 no .
H21C H31B 3.4650 no .
H22A H23B 2.4242 no .
H22A H24A 2.4257 no .
H22B H23A 3.5479 no .
H22B H23B 2.5722 no .
H22B H26B 2.7915 no .
H22B H26C 3.4460 no .
H22B H28A 2.7261 no .
H22B H28C 3.3874 no .
H22C H26B 3.4676 no .
H23A H25B 2.9974 no .
H23A H25C 3.3334 no .
H23A H28A 2.5917 no .
H23A H28B 3.1421 no .
H23A H28C 3.1784 no .
H23B H24A 3.0865 no .
H23B H24C 3.3820 no .
H23B H28A 3.0063 no .
H23B H28C 3.4327 no .
H23C H24A 3.4055 no .
H23C H24C 2.9021 no .
H23C H25B 3.4066 no .
H23C H25C 2.9358 no .
H24B H25A 2.9958 no .
H24B H25C 3.3645 no .
H24C H25A 3.4089 no .
H24C H25C 2.9743 no .
H25A H35B 2.9169 no .
H25A H37A 2.5740 no .
H25B H35A 3.3420 no .
H25B H35B 2.1280 no .
H25B H37A 3.4672 no .
H25C H35B 3.2610 no .
H26A H27B 3.0013 no .
H26A H27C 3.3767 no .
H26A H30A 2.5813 no .
H26A H31B 2.4415 no .
H26B H28A 2.9949 no .
H26B H28C 3.3701 no .
H26B H31A 3.5886 no .
H26B H31B 2.6708 no .
H26C H27B 3.3530 no .
H26C H27C 2.9191 no .
H26C H28A 3.3760 no .
H26C H28C 2.9439 no .
H27A H28B 3.0803 no .
H27A H28C 3.4073 no .
H27A H30B 3.3200 no .
H27A H32A 2.2754 no .
H27A H32C 3.0763 no .
H27B H30A 2.5836 no .
H27B H30B 2.4075 no .
H27B H32A 3.5980 no .
H27C H28B 3.4260 no .
H27C H28C 2.9583 no .
H28B H32A 2.5201 no .
H28B H32B 2.9021 no .
H29A H30B 3.2061 no .
H29A H30C 3.3049 no .
H29A H34A 3.1069 no .
H29A H34B 2.6338 no .
H29A H39A 3.5471 no .
H29A H40B 3.3166 no .
H29B H31A 2.9398 no .
H29B H31C 3.3619 no .
H29B H40A 3.5184 no .
H29B H40B 2.5541 no .
H29C H30B 3.5804 no .
H29C H30C 2.9171 no .
H29C H31A 3.3126 no .
H29C H31C 2.9178 no .
H30A H31B 2.9674 no .
H30A H31C 3.2545 no .
H30B H34B 2.9583 no .
H30C H31B 3.5445 no .
H30C H31C 3.0535 no .
H32A H34B 2.9644 no .
H32A H34C 3.3713 no .
H32B H33A 2.9914 no .
H32B H33C 3.4003 no .
H32C H33A 3.3273 no .
H32C H33C 2.9277 no .
H32C H34B 3.3634 no .
H32C H34C 2.9611 no .
H33A H38A 2.4179 no .
H33A H38B 3.5782 no .
H33A H39B 3.3192 no .
H33B H34A 3.0968 no .
H33B H34C 3.4104 no .
H33B H38A 2.7692 no .
H33B H39A 3.3922 no .
H33B H39B 2.0376 no .
H33B H39C 3.5425 no .
H33C H34A 3.4172 no .
H33C H34C 2.9363 no .
H33C H39B 3.5743 no .
H34A H39A 2.9586 no .
H34A H39B 3.1076 no .
H35A H36B 3.0285 no .
H35A H36C 3.3475 no .
H35A H38B 2.1854 no .
H35A H38C 3.5753 no .
H35B H37A 2.9586 no .
H35B H37C 3.3022 no .
H35C H36B 3.3802 no .
H35C H36C 2.8910 no .
H35C H37A 3.3353 no .
H35C H37C 2.8574 no .
H35C H38B 3.2803 no .
H36A H37B 3.0671 no .
H36A H37C 3.4175 no .
H36B H38B 3.1371 no .
H36B H38C 3.2801 no .
H36B H40A 3.0140 no .
H36B H40C 3.2475 no .
H36C H37B 3.4160 no .
H36C H37C 2.9712 no .
H38A H39B 2.9429 no .
H38A H39C 3.3344 no .
H38B H40A 2.9993 no .
H38B H40C 3.3972 no .
H38C H39B 3.3221 no .
H38C H39C 2.8939 no .
H38C H40A 3.3370 no .
H38C H40C 2.9271 no .
H39A H40B 3.0431 no .
H39A H40C 3.3442 no .
H39C H40B 3.3758 no .
H39C H40C 2.8685 no .
Cl3 H18C 3.3405 no 1_455
Cl3 H19C 3.0021 no 1_455
Cl4 H32B 3.5184 no 1_655
Cl4 H32C 3.4399 no 1_655
C17 H24B 2.9443 no 2_775
C17 H35B 3.4874 no 1_655
C18 H26C 3.5904 no 1_565
C18 H32B 3.3358 no 1_655
C18 H33A 3.4123 no 1_655
C19 H23A 3.2862 no 1_655
C20 H23C 3.4802 no 1_655
C20 H24C 3.5899 no 2_765
C20 H36C 3.4913 no 1_645
C22 H17A 3.3733 no 1_545
C22 H35C 3.3628 no 1_645
C22 H36A 3.1363 no 1_545
C23 H19C 3.4399 no 1_455
C23 H20A 3.2698 no 1_455
C24 H17A 3.4430 no 2_775
C24 H17C 3.5179 no 2_775
C24 H20B 3.5047 no 2_765
C24 H22A 3.4287 no 2_765
C24 H24A 3.0727 no 2_765
C25 H25C 3.1338 no 2_675
C25 H37A 3.5025 no 2_675
C26 H18B 3.5283 no 1_545
C26 H33A 3.2882 no 1_645
C26 H38A 3.2345 no 1_645
C26 H40C 3.4280 no 1_545
C27 H30B 3.5584 no 2_666
C27 H31C 3.3937 no 1_455
C27 H39C 3.3876 no 1_545
C29 H32C 3.5091 no 1_655
C29 H39B 3.5634 no 2_676
C29 H39C 3.5693 no 2_676
C30 H31C 3.4125 no 2_766
C30 H34B 3.5755 no 2_666
C30 H34C 3.3290 no 2_666
C31 H27A 3.3268 no 1_655
C31 H30C 3.3712 no 2_766
C31 H38C 3.5753 no 1_645
C32 H18A 3.4778 no 1_455
C33 H26A 3.2936 no 1_465
C33 H40B 3.4576 no 1_455
C34 H30A 3.3068 no 2_666
C35 H17C 3.1447 no 1_455
C35 H18C 3.4993 no 1_455
C35 H22C 3.2980 no 1_465
C36 H20C 3.5002 no 1_465
C36 H22B 3.4044 no 1_565
C36 H23B 3.4472 no 1_565
C36 H28C 3.2130 no 1_565
C37 H23C 3.2796 no 2_675
C37 H25C 3.4141 no 2_675
C38 H21C 3.4611 no 1_465
C38 H31B 3.3147 no 1_465
C39 H29A 3.2585 no 2_676
C39 H29C 3.4672 no 2_676
C39 H34A 3.4629 no 2_676
C39 H39A 3.3594 no 2_676
C40 H26C 3.4979 no 1_565
C40 H33C 3.4104 no 1_655
H17A C22 3.3733 no 1_565
H17A C24 3.4430 no 2_775
H17A H22A 2.9366 no 1_565
H17A H22B 3.5647 no 1_565
H17A H22C 3.1004 no 1_565
H17A H24B 2.6076 no 2_775
H17A H24C 3.4879 no 2_775
H17B H24B 2.8446 no 2_775
H17B H25A 3.3940 no 2_775
H17C C24 3.5179 no 2_775
H17C C35 3.1447 no 1_655
H17C H22C 3.3694 no 1_565
H17C H24B 2.8831 no 2_775
H17C H24C 3.2722 no 2_775
H17C H25B 3.2444 no 1_655
H17C H35A 3.4462 no 1_655
H17C H35B 2.5165 no 1_655
H17C H35C 3.0325 no 1_655
H18A C32 3.4778 no 1_655
H18A H26C 3.5841 no 1_565
H18A H32B 2.6442 no 1_655
H18A H33A 2.9044 no 1_655
H18B C26 3.5283 no 1_565
H18B H22B 3.2177 no 1_565
H18B H22C 3.2194 no 1_565
H18B H26B 3.3735 no 1_565
H18B H26C 2.8221 no 1_565
H18B H33A 3.4415 no 1_655
H18C Cl3 3.3405 no 1_655
H18C C35 3.4993 no 1_655
H18C H22C 3.4770 no 1_565
H18C H32B 3.1865 no 1_655
H18C H33A 3.3506 no 1_655
H18C H35A 2.9433 no 1_655
H18C H35B 3.4100 no 1_655
H18C H38A 3.4203 no 1_655
H18C H38B 3.1824 no 1_655
H19A H23A 3.2139 no 1_655
H19A H23C 3.5168 no 1_655
H19B H23A 3.5767 no 1_655
H19B H28B 3.4128 no 1_655
H19B H32B 3.3274 no 1_655
H19C Cl3 3.0021 no 1_655
H19C C23 3.4399 no 1_655
H19C H23A 2.6176 no 1_655
H19C H23C 3.5150 no 1_655
H19C H25B 3.1379 no 1_655
H19C H28B 3.4144 no 1_655
H20A C23 3.2698 no 1_655
H20A H23A 3.0266 no 1_655
H20A H23B 3.5312 no 1_655
H20A H23C 2.7690 no 1_655
H20B C24 3.5047 no 2_765
H20B H24A 3.0593 no 2_765
H20B H24C 3.0337 no 2_765
H20B H37B 3.5160 no 2_775
H20C C36 3.5002 no 1_645
H20C H23C 3.4380 no 1_655
H20C H24C 3.3175 no 2_765
H20C H35C 2.8338 no 1_645
H20C H36C 2.6005 no 1_645
H20C H37C 3.0717 no 1_645
H21B H28B 3.2587 no 1_655
H21B H28C 3.3638 no 1_655
H21C C38 3.4611 no 1_645
H21C H28C 3.2444 no 1_655
H21C H36C 3.3297 no 1_645
H21C H38A 3.5738 no 1_645
H21C H38B 3.4139 no 1_645
H21C H38C 2.8727 no 1_645
H22A C24 3.4287 no 2_765
H22A H17A 2.9366 no 1_545
H22A H24A 3.2286 no 2_765
H22A H24B 3.2390 no 2_765
H22A H24C 3.2426 no 2_765
H22A H36A 3.0414 no 1_545
H22B C36 3.4044 no 1_545
H22B H17A 3.5647 no 1_545
H22B H18B 3.2177 no 1_545
H22B H36A 2.5694 no 1_545
H22B H36C 3.5444 no 1_545
H22C C35 3.2980 no 1_645
H22C H17A 3.1004 no 1_545
H22C H17C 3.3694 no 1_545
H22C H18B 3.2194 no 1_545
H22C H18C 3.4770 no 1_545
H22C H24C 3.4815 no 2_765
H22C H35A 3.3754 no 1_645
H22C H35C 2.4723 no 1_645
H22C H36A 3.3212 no 1_545
H23A C19 3.2862 no 1_455
H23A H19A 3.2139 no 1_455
H23A H19B 3.5767 no 1_455
H23A H19C 2.6176 no 1_455
H23A H20A 3.0266 no 1_455
H23B C36 3.4472 no 1_545
H23B H20A 3.5312 no 1_455
H23B H36A 3.0585 no 1_545
H23B H36C 2.9248 no 1_545
H23C C20 3.4802 no 1_455
H23C C37 3.2796 no 2_675
H23C H19A 3.5168 no 1_455
H23C H19C 3.5150 no 1_455
H23C H20A 2.7690 no 1_455
H23C H20C 3.4380 no 1_455
H23C H37A 3.0822 no 2_675
H23C H37B 3.5326 no 2_675
H23C H37C 2.7414 no 2_675
H24A C24 3.0727 no 2_765
H24A H20B 3.0593 no 2_765
H24A H22A 3.2286 no 2_765
H24A H24A 2.2420 no 2_765
H24A H24B 3.3330 no 2_765
H24A H24C 3.2752 no 2_765
H24B C17 2.9443 no 2_775
H24B H17A 2.6076 no 2_775
H24B H17B 2.8446 no 2_775
H24B H17C 2.8831 no 2_775
H24B H22A 3.2390 no 2_765
H24B H24A 3.3330 no 2_765
H24B H37B 3.4155 no 2_775
H24C C20 3.5899 no 2_765
H24C H17A 3.4879 no 2_775
H24C H17C 3.2722 no 2_775
H24C H20B 3.0337 no 2_765
H24C H20C 3.3175 no 2_765
H24C H22A 3.2426 no 2_765
H24C H22C 3.4815 no 2_765
H24C H24A 3.2752 no 2_765
H24C H35B 3.5122 no 2_675
H24C H35C 3.0191 no 2_675
H24C H37A 3.5258 no 2_675
H24C H37C 2.9881 no 2_675
H25A H17B 3.3940 no 2_775
H25A H25C 2.8398 no 2_675
H25B H17C 3.2444 no 1_455
H25B H19C 3.1379 no 1_455
H25B H25C 3.4791 no 2_675
H25C C25 3.1338 no 2_675
H25C C37 3.4141 no 2_675
H25C H25A 2.8398 no 2_675
H25C H25B 3.4791 no 2_675
H25C H25C 2.6447 no 2_675
H25C H37A 2.5643 no 2_675
H25C H37C 3.4596 no 2_675
H26A C33 3.2936 no 1_645
H26A H33A 2.8079 no 1_645
H26A H33B 3.0072 no 1_645
H26A H33C 3.5917 no 1_645
H26A H38A 2.8757 no 1_645
H26A H40C 3.5015 no 1_545
H26B H18B 3.3735 no 1_545
H26B H33A 3.5647 no 1_645
H26B H38A 2.8560 no 1_645
H26C C18 3.5904 no 1_545
H26C C40 3.4979 no 1_545
H26C H18A 3.5841 no 1_545
H26C H18B 2.8221 no 1_545
H26C H33A 3.0107 no 1_645
H26C H36A 3.5218 no 1_545
H26C H36B 3.0876 no 1_545
H26C H38A 3.4847 no 1_645
H26C H40C 2.6243 no 1_545
H27A C31 3.3268 no 1_455
H27A H30B 3.2553 no 2_666
H27A H30C 3.1191 no 2_666
H27A H31A 3.0168 no 1_455
H27A H31C 2.7980 no 1_455
H27B H30B 2.9628 no 2_666
H27B H30C 3.4751 no 2_666
H27B H34B 3.1502 no 2_666
H27B H34C 3.5983 no 2_666
H27B H39C 3.2356 no 1_545
H27C H31A 3.4558 no 1_455
H27C H31B 3.5936 no 1_455
H27C H31C 3.1964 no 1_455
H27C H38C 2.8127 no 1_545
H27C H39C 2.7369 no 1_545
H27C H40C 2.8961 no 1_545
H28B H19B 3.4128 no 1_455
H28B H19C 3.4144 no 1_455
H28B H21B 3.2587 no 1_455
H28C C36 3.2130 no 1_545
H28C H21B 3.3638 no 1_455
H28C H21C 3.2444 no 1_455
H28C H36A 3.3265 no 1_545
H28C H36B 2.9591 no 1_545
H28C H36C 2.8351 no 1_545
H29A C39 3.2585 no 2_676
H29A H39A 3.0070 no 2_676
H29A H39B 3.2408 no 2_676
H29A H39C 2.9825 no 2_676
H29B H32C 2.8333 no 1_655
H29C C39 3.4672 no 2_676
H29C H30A 3.4633 no 2_766
H29C H30C 2.9242 no 2_766
H29C H31C 3.3829 no 2_766
H29C H32C 3.3693 no 1_655
H29C H39A 3.5811 no 2_676
H29C H39B 3.0310 no 2_676
H29C H39C 3.2440 no 2_676
H30A C34 3.3068 no 2_666
H30A H29C 3.4633 no 2_766
H30A H34B 3.1459 no 2_666
H30A H34C 2.6174 no 2_666
H30B C27 3.5584 no 2_666
H30B H27A 3.2553 no 2_666
H30B H27B 2.9628 no 2_666
H30B H30B 2.7963 no 2_666
H30B H34B 3.2567 no 2_666
H30B H34C 3.4676 no 2_666
H30C C31 3.3712 no 2_766
H30C H27A 3.1191 no 2_666
H30C H27B 3.4751 no 2_666
H30C H29C 2.9242 no 2_766
H30C H30C 3.5266 no 2_766
H30C H31C 2.4516 no 2_766
H30C H34C 3.4352 no 2_666
H31A H27A 3.0168 no 1_655
H31A H27C 3.4558 no 1_655
H31A H32C 3.0984 no 1_655
H31B C38 3.3147 no 1_645
H31B H27C 3.5936 no 1_655
H31B H38A 2.8993 no 1_645
H31B H38C 2.8548 no 1_645
H31B H39B 3.5325 no 1_645
H31B H39C 3.5019 no 1_645
H31C C27 3.3937 no 1_655
H31C C30 3.4125 no 2_766
H31C H27A 2.7980 no 1_655
H31C H27C 3.1964 no 1_655
H31C H29C 3.3829 no 2_766
H31C H30C 2.4516 no 2_766
H31C H39C 3.3729 no 1_645
H32B Cl4 3.5184 no 1_455
H32B C18 3.3358 no 1_455
H32B H18A 2.6442 no 1_455
H32B H18C 3.1865 no 1_455
H32B H19B 3.3274 no 1_455
H32C Cl4 3.4399 no 1_455
H32C C29 3.5091 no 1_455
H32C H29B 2.8333 no 1_455
H32C H29C 3.3693 no 1_455
H32C H31A 3.0984 no 1_455
H32C H40B 3.5623 no 1_455
H33A C18 3.4123 no 1_455
H33A C26 3.2882 no 1_465
H33A H18A 2.9044 no 1_455
H33A H18B 3.4415 no 1_455
H33A H18C 3.3506 no 1_455
H33A H26A 2.8079 no 1_465
H33A H26B 3.5647 no 1_465
H33A H26C 3.0107 no 1_465
H33A H40B 3.3190 no 1_455
H33A H40C 3.3059 no 1_455
H33B H26A 3.0072 no 1_465
H33B H34C 3.2299 no 2_576
H33C C40 3.4104 no 1_455
H33C H26A 3.5917 no 1_465
H33C H34A 3.2621 no 2_576
H33C H34C 3.2911 no 2_576
H33C H40B 2.7349 no 1_455
H33C H40C 3.2432 no 1_455
H34A C39 3.4629 no 2_676
H34A H33C 3.2621 no 2_576
H34A H39A 2.8558 no 2_676
H34A H39C 3.1837 no 2_676
H34B C30 3.5755 no 2_666
H34B H27B 3.1502 no 2_666
H34B H30A 3.1459 no 2_666
H34B H30B 3.2567 no 2_666
H34B H39C 3.5659 no 2_676
H34C C30 3.3290 no 2_666
H34C H27B 3.5983 no 2_666
H34C H30A 2.6174 no 2_666
H34C H30B 3.4676 no 2_666
H34C H30C 3.4352 no 2_666
H34C H33B 3.2299 no 2_576
H34C H33C 3.2911 no 2_576
H35A H17C 3.4462 no 1_455
H35A H18C 2.9433 no 1_455
H35A H22C 3.3754 no 1_465
H35B C17 3.4874 no 1_455
H35B H17C 2.5165 no 1_455
H35B H18C 3.4100 no 1_455
H35B H24C 3.5122 no 2_675
H35C C22 3.3628 no 1_465
H35C H17C 3.0325 no 1_455
H35C H20C 2.8338 no 1_465
H35C H22C 2.4723 no 1_465
H35C H24C 3.0191 no 2_675
H36A C22 3.1363 no 1_565
H36A H22A 3.0414 no 1_565
H36A H22B 2.5694 no 1_565
H36A H22C 3.3212 no 1_565
H36A H23B 3.0585 no 1_565
H36A H26C 3.5218 no 1_565
H36A H28C 3.3265 no 1_565
H36B H26C 3.0876 no 1_565
H36B H28C 2.9591 no 1_565
H36C C20 3.4913 no 1_465
H36C H20C 2.6005 no 1_465
H36C H21C 3.3297 no 1_465
H36C H22B 3.5444 no 1_565
H36C H23B 2.9248 no 1_565
H36C H28C 2.8351 no 1_565
H37A C25 3.5025 no 2_675
H37A H23C 3.0822 no 2_675
H37A H24C 3.5258 no 2_675
H37A H25C 2.5643 no 2_675
H37B H20B 3.5160 no 2_775
H37B H23C 3.5326 no 2_675
H37B H24B 3.4155 no 2_775
H37C H20C 3.0717 no 1_465
H37C H23C 2.7414 no 2_675
H37C H24C 2.9881 no 2_675
H37C H25C 3.4596 no 2_675
H38A C26 3.2345 no 1_465
H38A H18C 3.4203 no 1_455
H38A H21C 3.5738 no 1_465
H38A H26A 2.8757 no 1_465
H38A H26B 2.8560 no 1_465
H38A H26C 3.4847 no 1_465
H38A H31B 2.8993 no 1_465
H38B H18C 3.1824 no 1_455
H38B H21C 3.4139 no 1_465
H38C C31 3.5753 no 1_465
H38C H21C 2.8727 no 1_465
H38C H27C 2.8127 no 1_565
H38C H31B 2.8548 no 1_465
H39A C39 3.3594 no 2_676
H39A H29A 3.0070 no 2_676
H39A H29C 3.5811 no 2_676
H39A H34A 2.8558 no 2_676
H39A H39A 2.3932 no 2_676
H39B C29 3.5634 no 2_676
H39B H29A 3.2408 no 2_676
H39B H29C 3.0310 no 2_676
H39B H31B 3.5325 no 1_465
H39C C27 3.3876 no 1_565
H39C C29 3.5693 no 2_676
H39C H27B 3.2356 no 1_565
H39C H27C 2.7369 no 1_565
H39C H29A 2.9825 no 2_676
H39C H29C 3.2440 no 2_676
H39C H31B 3.5019 no 1_465
H39C H31C 3.3729 no 1_465
H39C H34A 3.1837 no 2_676
H39C H34B 3.5659 no 2_676
H40B C33 3.4576 no 1_655
H40B H32C 3.5623 no 1_655
H40B H33A 3.3190 no 1_655
H40B H33C 2.7349 no 1_655
H40C C26 3.4280 no 1_565
H40C H26A 3.5015 no 1_565
H40C H26C 2.6243 no 1_565
H40C H27C 2.8961 no 1_565
H40C H33A 3.3059 no 1_655
H40C H33C 3.2432 no 1_655

loop_
_geom_torsion_atom_site_label_1
_geom_torsion_atom_site_label_2
_geom_torsion_atom_site_label_3
_geom_torsion_atom_site_label_4
_geom_torsion
_geom_torsion_publ_flag
Cl3 In1 Cl4 In2 -6.82(4) no
Cl4 In1 Cl3 In2 6.82(4) no
Cl3 In1 N13 Si10 95.16(18) no
Cl3 In1 N13 Si11 -81.1(3) no
N13 In1 Cl3 In2 124.94(14) no
Cl3 In1 N15 Si7 -26.2(3) no
Cl3 In1 N15 Si9 153.36(12) no
N15 In1 Cl3 In2 -89.79(13) no
Cl4 In1 N13 Si10 -177.23(13) no
Cl4 In1 N13 Si11 6.5(3) no
N13 In1 Cl4 In2 -105.41(13) no
Cl4 In1 N15 Si7 -113.0(2) no
Cl4 In1 N15 Si9 66.59(17) no
N15 In1 Cl4 In2 111.95(12) no
N13 In1 N15 Si7 109.0(3) no
N13 In1 N15 Si9 -71.4(3) no
N15 In1 N13 Si10 -46.2(3) no
N15 In1 N13 Si11 137.6(3) no
Cl3 In2 Cl4 In1 6.82(4) no
Cl4 In2 Cl3 In1 -6.80(4) no
Cl3 In2 N12 Si5 -26.3(3) no
Cl3 In2 N12 Si16 149.25(13) no
N12 In2 Cl3 In1 -105.62(13) no
Cl3 In2 N14 Si6 66.3(2) no
Cl3 In2 N14 Si8 -115.6(3) no
N14 In2 Cl3 In1 107.25(10) no
Cl4 In2 N12 Si5 -113.1(3) no
Cl4 In2 N12 Si16 62.52(18) no
N12 In2 Cl4 In1 120.74(10) no
Cl4 In2 N14 Si6 153.26(15) no
Cl4 In2 N14 Si8 -28.7(3) no
N14 In2 Cl4 In1 -92.42(13) no
N12 In2 N14 Si6 -72.5(3) no
N12 In2 N14 Si8 105.5(3) no
N14 In2 N12 Si5 108.4(3) no
N14 In2 N12 Si16 -76.0(3) no
C35 Si5 N12 In2 6.8(4) no
C35 Si5 N12 Si16 -168.5(3) no
C36 Si5 N12 In2 127.6(4) no
C36 Si5 N12 Si16 -47.6(4) no
C37 Si5 N12 In2 -111.6(4) no
C37 Si5 N12 Si16 73.2(5) no
C23 Si6 N14 In2 -104.0(3) no
C23 Si6 N14 Si8 77.8(3) no
C24 Si6 N14 In2 133.6(3) no
C24 Si6 N14 Si8 -44.5(4) no
C25 Si6 N14 In2 14.8(4) no
C25 Si6 N14 Si8 -163.4(3) no
C26 Si7 N15 In1 135.5(3) no
C26 Si7 N15 Si9 -44.0(4) no
C27 Si7 N15 In1 -105.5(3) no
C27 Si7 N15 Si9 75.0(3) no
C28 Si7 N15 In1 16.1(4) no
C28 Si7 N15 Si9 -163.4(3) no
C20 Si8 N14 In2 -99.8(4) no
C20 Si8 N14 Si6 78.1(4) no
C21 Si8 N14 In2 21.3(4) no
C21 Si8 N14 Si6 -160.8(3) no
C22 Si8 N14 In2 139.9(3) no
C22 Si8 N14 Si6 -42.2(4) no
C29 Si9 N15 In1 14.4(3) no
C29 Si9 N15 Si7 -166.0(3) no
C30 Si9 N15 In1 135.3(3) no
C30 Si9 N15 Si7 -45.1(4) no
C31 Si9 N15 In1 -102.5(3) no
C31 Si9 N15 Si7 77.0(4) no
C32 Si10 N13 In1 -29.7(3) no
C32 Si10 N13 Si11 146.6(3) no
C33 Si10 N13 In1 -148.9(4) no
C33 Si10 N13 Si11 27.4(5) no
C34 Si10 N13 In1 87.9(5) no
C34 Si10 N13 Si11 -95.8(5) no
C38 Si11 N13 In1 100.4(4) no
C38 Si11 N13 Si10 -75.4(4) no
C39 Si11 N13 In1 -141.5(5) no
C39 Si11 N13 Si10 42.6(5) no
C40 Si11 N13 In1 -20.0(7) no
C40 Si11 N13 Si10 164.1(7) no
C17 Si16 N12 In2 139.9(4) no
C17 Si16 N12 Si5 -44.2(5) no
C18 Si16 N12 In2 -99.3(3) no
C18 Si16 N12 Si5 76.7(4) no
C19 Si16 N12 In2 16.7(4) no
C19 Si16 N12 Si5 -167.3(3) no
